data_4337554
loop_
_publ_author_name
'Ji, Ning-Ning'
'Cheng, Xiao-Jie'
'Zhao, Yi'
'Liang, Li-Li'
'Ni, Xin-Long'
'Xiao, Xin'
'Zhu, Qian-Jiang'
'Xue, Sai-Feng'
'Dong, Nan'
'Tao, Zhu'

_publ_section_title
;
 Tetrachloridometallate dianion-induced cucurbit[8]uril supramolecular
 assemblies with large channels and their potential applications for
 extraction coating on solid-phase microextraction fibers.
;
_journal_issue 1
_journal_name_full 'Inorganic chemistry'
_journal_page_first 21
_journal_page_last 23
_journal_paper_doi 10.1021/ic4025684
_journal_volume 53
_journal_year 2014
_chemical_formula_sum 'C60 H142 Cl8 N34 O53 Zn2'
_chemical_formula_weight 2602.42
_chemical_name_systematic
;
 ?
;
_space_group_IT_number 14
_symmetry_cell_setting monoclinic
_symmetry_space_group_name_Hall '-P 2yn'
_symmetry_space_group_name_H-M 'P 1 21/n 1'
_atom_sites_solution_hydrogens geom
_atom_sites_solution_primary direct
_atom_sites_solution_secondary difmap
_audit_creation_method SHELXL-97
_cell_angle_alpha 90.00
_cell_angle_beta 97.638(4)
_cell_angle_gamma 90.00
_cell_formula_units_Z 4
_cell_length_a 17.632(2)
_cell_length_b 22.527(3)
_cell_length_c 30.210(3)
_cell_measurement_temperature 223(2)
_cell_volume 11893(2)
_computing_structure_refinement 'SHELXL-97 (Sheldrick, 1997)'
_diffrn_ambient_temperature 223(2)
_diffrn_measured_fraction_theta_full 0.994
_diffrn_measured_fraction_theta_max 0.994
_diffrn_measurement_device_type 'Bruker CCD Area Detector'
_diffrn_measurement_method '\f and \w scan'
_diffrn_radiation_monochromator graphite
_diffrn_radiation_source 'fine-focus sealed tube'
_diffrn_radiation_type MoK\a
_diffrn_radiation_wavelength 0.71073
_diffrn_reflns_av_R_equivalents 0.0629
_diffrn_reflns_av_sigmaI/netI 0.0596
_diffrn_reflns_limit_h_max 19
_diffrn_reflns_limit_h_min -20
_diffrn_reflns_limit_k_max 26
_diffrn_reflns_limit_k_min -26
_diffrn_reflns_limit_l_max 35
_diffrn_reflns_limit_l_min -30
_diffrn_reflns_number 96907
_diffrn_reflns_theta_full 25.00
_diffrn_reflns_theta_max 25.00
_diffrn_reflns_theta_min 1.27
_exptl_absorpt_coefficient_mu 0.683
_exptl_absorpt_correction_T_max 0.9045
_exptl_absorpt_correction_T_min 0.8642
_exptl_absorpt_correction_type multi-scan
_exptl_absorpt_process_details 'SADABS (Bruker, 2008)'
_exptl_crystal_colour colorless
_exptl_crystal_density_diffrn 1.453
_exptl_crystal_density_method 'not measured'
_exptl_crystal_description prism
_exptl_crystal_F_000 5440
_exptl_crystal_size_max 0.22
_exptl_crystal_size_mid 0.17
_exptl_crystal_size_min 0.15
_platon_squeeze_details
;
;
_refine_diff_density_max 0.584
_refine_diff_density_min -0.328
_refine_diff_density_rms 0.068
_refine_ls_extinction_method none
_refine_ls_goodness_of_fit_ref 0.959
_refine_ls_hydrogen_treatment constr
_refine_ls_matrix_type full
_refine_ls_number_parameters 955
_refine_ls_number_reflns 20809
_refine_ls_number_restraints 0
_refine_ls_restrained_S_all 0.959
_refine_ls_R_factor_all 0.0873
_refine_ls_R_factor_gt 0.0569
_refine_ls_shift/su_max 0.002
_refine_ls_shift/su_mean 0.000
_refine_ls_structure_factor_coef Fsqd
_refine_ls_weighting_details 'calc w=1/[\s^2^(Fo^2^)+(0.1446P)^2^+0.0000P] where P=(Fo^2^+2Fc^2^)/3'
_refine_ls_weighting_scheme calc
_refine_ls_wR_factor_gt 0.1445
_refine_ls_wR_factor_ref 0.1573
_reflns_number_gt 13544
_reflns_number_total 20809
_reflns_threshold_expression >2sigma(I)
_cod_data_source_file ic4025684_si_001.cif
_cod_data_source_block compound4
_cod_original_sg_symbol_H-M 'P 21/n'
_cod_database_code 4337554

loop_
_symmetry_equiv_pos_as_xyz
'x, y, z'
'-x+1/2, y+1/2, -z+1/2'
'-x, -y, -z'
'x-1/2, -y-1/2, z-1/2'

loop_
_atom_site_label
_atom_site_type_symbol
_atom_site_fract_x
_atom_site_fract_y
_atom_site_fract_z
_atom_site_U_iso_or_equiv
_atom_site_adp_type
_atom_site_occupancy
_atom_site_symmetry_multiplicity
_atom_site_calc_flag
_atom_site_refinement_flags
Cl1 Cl 0.86716(6) 0.60283(5) 0.46979(3) 0.0566(3) Uani 1 1 d .
Cl2 Cl 0.80404(6) 0.66884(5) 0.56956(4) 0.0650(3) Uani 1 1 d .
Cl3 Cl 0.69300(6) 0.54368(5) 0.51728(4) 0.0622(3) Uani 1 1 d .
Cl4 Cl 0.88767(7) 0.51765(5) 0.57609(3) 0.0712(3) Uani 1 1 d .
Cl5 Cl 0.64147(5) 0.38586(6) 0.71206(3) 0.0633(3) Uani 1 1 d .
Cl6 Cl 0.72835(6) 0.34216(5) 0.61227(3) 0.0603(3) Uani 1 1 d .
Cl7 Cl 0.56293(7) 0.44615(6) 0.60141(4) 0.0765(4) Uani 1 1 d .
Cl8 Cl 0.52929(8) 0.29193(7) 0.62766(4) 0.0870(4) Uani 1 1 d .
Zn1 Zn 0.81357(2) 0.582130(18) 0.531815(14) 0.04409(13) Uani 1 1 d .
Zn2 Zn 0.61768(3) 0.36447(2) 0.637961(14) 0.05417(14) Uani 1 1 d .
C1 C 0.8780(2) 0.05515(16) 0.25184(12) 0.0409(8) Uani 1 1 d .
C2 C 0.86710(19) 0.10034(17) 0.18134(11) 0.0437(9) Uani 1 1 d .
H2 H 0.8857 0.0805 0.1556 0.052 Uiso 1 1 calc R
C3 C 0.9334(2) 0.12970(17) 0.21293(11) 0.0439(9) Uani 1 1 d .
H3 H 0.9831 0.1241 0.2017 0.053 Uiso 1 1 calc R
C4 C 0.8470(2) 0.20363(19) 0.18435(12) 0.0482(9) Uani 1 1 d .
C5 C 0.9936(2) 0.10124(16) 0.29130(11) 0.0435(9) Uani 1 1 d .
H5A H 1.0423 0.0985 0.2790 0.052 Uiso 1 1 calc R
H5B H 0.9902 0.0667 0.3107 0.052 Uiso 1 1 calc R
C6 C 0.9665(2) 0.23746(18) 0.22767(12) 0.0526(10) Uani 1 1 d .
H6A H 0.9494 0.2747 0.2128 0.063 Uiso 1 1 calc R
H6B H 1.0162 0.2272 0.2186 0.063 Uiso 1 1 calc R
C7 C 0.9871(2) 0.15302(18) 0.36248(12) 0.0454(9) Uani 1 1 d .
C8 C 1.0276(2) 0.20875(16) 0.30538(11) 0.0425(9) Uani 1 1 d .
H8 H 1.0765 0.2015 0.2934 0.051 Uiso 1 1 calc R
C9 C 1.0399(2) 0.24493(15) 0.34920(11) 0.0420(9) Uani 1 1 d .
H9 H 1.0947 0.2532 0.3590 0.050 Uiso 1 1 calc R
C10 C 0.9641(2) 0.29993(19) 0.29384(14) 0.0517(10) Uani 1 1 d .
C11 C 1.0222(2) 0.21699(17) 0.42790(11) 0.0477(9) Uani 1 1 d .
H11A H 1.0758 0.2286 0.4360 0.057 Uiso 1 1 calc R
H11B H 1.0141 0.1797 0.4433 0.057 Uiso 1 1 calc R
C12 C 1.0105(3) 0.35320(17) 0.36350(13) 0.0562(11) Uani 1 1 d .
H12A H 0.9954 0.3872 0.3441 0.067 Uiso 1 1 calc R
H12B H 1.0654 0.3567 0.3738 0.067 Uiso 1 1 calc R
C13 C 0.9156(2) 0.25007(16) 0.46811(11) 0.0387(8) Uani 1 1 d .
C14 C 0.9911(2) 0.32563(15) 0.44280(12) 0.0429(9) Uani 1 1 d .
H14 H 1.0457 0.3327 0.4539 0.051 Uiso 1 1 calc R
C15 C 0.93774(19) 0.35293(16) 0.47494(12) 0.0407(8) Uani 1 1 d .
H15 H 0.9671 0.3705 0.5020 0.049 Uiso 1 1 calc R
C16 C 0.9143(2) 0.39884(16) 0.40466(14) 0.0485(10) Uani 1 1 d .
C17 C 0.8433(2) 0.30186(17) 0.52057(11) 0.0445(9) Uani 1 1 d .
H17A H 0.8676 0.3254 0.5458 0.053 Uiso 1 1 calc R
H17B H 0.8380 0.2611 0.5310 0.053 Uiso 1 1 calc R
C18 C 0.8463(2) 0.44112(16) 0.46389(13) 0.0472(9) Uani 1 1 d .
H18A H 0.8701 0.4543 0.4934 0.057 Uiso 1 1 calc R
H18B H 0.8431 0.4756 0.4439 0.057 Uiso 1 1 calc R
C19 C 0.7028(2) 0.29284(16) 0.50857(10) 0.0385(8) Uani 1 1 d .
C20 C 0.75184(19) 0.38833(15) 0.50618(12) 0.0398(8) Uani 1 1 d .
H20 H 0.7752 0.4070 0.5344 0.048 Uiso 1 1 calc R
C21 C 0.66298(19) 0.39110(15) 0.50098(11) 0.0369(8) Uani 1 1 d .
H21 H 0.6447 0.4159 0.5245 0.044 Uiso 1 1 calc R
C22 C 0.7061(2) 0.43937(15) 0.44071(12) 0.0426(9) Uani 1 1 d .
C23 C 0.56802(19) 0.31261(17) 0.51678(11) 0.0419(8) Uani 1 1 d .
H23A H 0.5529 0.3414 0.5383 0.050 Uiso 1 1 calc R
H23B H 0.5736 0.2739 0.5317 0.050 Uiso 1 1 calc R
C24 C 0.5663(2) 0.43867(15) 0.44280(12) 0.0428(9) Uani 1 1 d .
H24A H 0.5486 0.4606 0.4675 0.051 Uiso 1 1 calc R
H24B H 0.5685 0.4666 0.4182 0.051 Uiso 1 1 calc R
C25 C 0.4718(2) 0.25741(17) 0.46613(12) 0.0417(9) Uani 1 1 d .
C26 C 0.46917(19) 0.36040(15) 0.45892(11) 0.0389(8) Uani 1 1 d .
H26 H 0.4516 0.3871 0.4815 0.047 Uiso 1 1 calc R
C27 C 0.4001(2) 0.33280(15) 0.42812(12) 0.0415(8) Uani 1 1 d .
H27 H 0.3505 0.3467 0.4362 0.050 Uiso 1 1 calc R
C28 C 0.4767(2) 0.38904(14) 0.38567(12) 0.0394(8) Uani 1 1 d .
C29 C 0.3538(2) 0.22607(16) 0.41967(11) 0.0432(9) Uani 1 1 d .
H29A H 0.3035 0.2407 0.4252 0.052 Uiso 1 1 calc R
H29B H 0.3645 0.1897 0.4372 0.052 Uiso 1 1 calc R
C30 C 0.3539(2) 0.35391(16) 0.34584(13) 0.0493(10) Uani 1 1 d .
H30A H 0.3654 0.3848 0.3249 0.059 Uiso 1 1 calc R
H30B H 0.3047 0.3636 0.3558 0.059 Uiso 1 1 calc R
C31 C 0.3648(2) 0.15671(16) 0.35739(13) 0.0428(9) Uani 1 1 d .
C32 C 0.3059(2) 0.24703(16) 0.33821(12) 0.0422(9) Uani 1 1 d .
H32 H 0.2563 0.2595 0.3473 0.051 Uiso 1 1 calc R
C33 C 0.2952(2) 0.20492(15) 0.29749(12) 0.0411(8) Uani 1 1 d .
H33 H 0.2407 0.1948 0.2885 0.049 Uiso 1 1 calc R
C34 C 0.3542(2) 0.29263(17) 0.27867(13) 0.0470(9) Uani 1 1 d .
C35 C 0.3303(2) 0.09797(15) 0.28934(12) 0.0450(9) Uani 1 1 d .
H35A H 0.2760 0.0927 0.2781 0.054 Uiso 1 1 calc R
H35B H 0.3455 0.0656 0.3103 0.054 Uiso 1 1 calc R
C36 C 0.3112(2) 0.22445(16) 0.21685(12) 0.0465(9) Uani 1 1 d .
H36A H 0.3164 0.2605 0.1994 0.056 Uiso 1 1 calc R
H36B H 0.2581 0.2108 0.2102 0.056 Uiso 1 1 calc R
C37 C 0.4340(2) 0.05610(15) 0.25142(12) 0.0396(8) Uani 1 1 d .
C38 C 0.3473(2) 0.11630(15) 0.20814(11) 0.0391(8) Uani 1 1 d .
H38 H 0.2929 0.1063 0.1987 0.047 Uiso 1 1 calc R
C39 C 0.40090(18) 0.08592(15) 0.17803(11) 0.0365(8) Uani 1 1 d .
H39 H 0.3724 0.0593 0.1556 0.044 Uiso 1 1 calc R
C40 C 0.4080(2) 0.18895(16) 0.17053(12) 0.0436(9) Uani 1 1 d .
C41 C 0.5061(2) 0.00866(15) 0.19618(13) 0.0438(9) Uani 1 1 d .
H41A H 0.5168 -0.0205 0.2202 0.053 Uiso 1 1 calc R
H41B H 0.4811 -0.0122 0.1697 0.053 Uiso 1 1 calc R
C42 C 0.47970(19) 0.13062(16) 0.12110(11) 0.0422(8) Uani 1 1 d .
H42A H 0.4572 0.0998 0.1005 0.051 Uiso 1 1 calc R
H42B H 0.4772 0.1682 0.1046 0.051 Uiso 1 1 calc R
C43 C 0.6466(2) 0.01540(15) 0.20833(12) 0.0431(9) Uani 1 1 d .
C44 C 0.58551(19) 0.05585(16) 0.14224(11) 0.0396(8) Uani 1 1 d .
H44 H 0.5624 0.0289 0.1183 0.048 Uiso 1 1 calc R
C45 C 0.6733(2) 0.06133(18) 0.14292(12) 0.0473(9) Uani 1 1 d .
H45 H 0.6911 0.0409 0.1171 0.057 Uiso 1 1 calc R
C46 C 0.6188(2) 0.15501(19) 0.13284(11) 0.0468(9) Uani 1 1 d .
C47 C 0.7819(2) 0.01222(17) 0.19342(13) 0.0494(9) Uani 1 1 d .
H47A H 0.7847 -0.0202 0.2152 0.059 Uiso 1 1 calc R
H47B H 0.7970 -0.0038 0.1657 0.059 Uiso 1 1 calc R
C48 C 0.7574(2) 0.1472(2) 0.12965(12) 0.0537(10) Uani 1 1 d .
H48A H 0.7484 0.1870 0.1170 0.064 Uiso 1 1 calc R
H48B H 0.7745 0.1218 0.1065 0.064 Uiso 1 1 calc R
N1 N 0.83498(16) 0.05822(13) 0.21021(9) 0.0417(7) Uani 1 1 d .
N2 N 0.93144(16) 0.09890(13) 0.25497(9) 0.0416(7) Uani 1 1 d .
N3 N 0.81809(16) 0.15041(15) 0.16753(10) 0.0479(8) Uani 1 1 d .
N4 N 0.91241(17) 0.19139(14) 0.21298(10) 0.0482(8) Uani 1 1 d .
N5 N 0.99392(17) 0.15473(13) 0.31793(9) 0.0436(7) Uani 1 1 d .
N6 N 1.00750(18) 0.20742(13) 0.38002(9) 0.0464(8) Uani 1 1 d .
N7 N 0.97584(18) 0.24649(14) 0.27538(10) 0.0491(8) Uani 1 1 d .
N8 N 0.99671(18) 0.29870(13) 0.33760(10) 0.0481(8) Uani 1 1 d .
N9 N 0.97271(17) 0.26291(13) 0.44279(9) 0.0430(7) Uani 1 1 d .
N10 N 0.89239(16) 0.30194(13) 0.48532(9) 0.0404(7) Uani 1 1 d .
N11 N 0.96881(19) 0.35546(13) 0.40204(10) 0.0521(8) Uani 1 1 d .
N12 N 0.89509(17) 0.39694(12) 0.44737(10) 0.0430(7) Uani 1 1 d .
N13 N 0.76772(15) 0.32604(13) 0.50553(9) 0.0396(7) Uani 1 1 d .
N14 N 0.64140(16) 0.33004(13) 0.50467(9) 0.0387(7) Uani 1 1 d .
N15 N 0.77001(16) 0.42084(13) 0.46749(10) 0.0415(7) Uani 1 1 d .
N16 N 0.64295(16) 0.41639(12) 0.45728(9) 0.0402(7) Uani 1 1 d .
N17 N 0.50779(16) 0.30857(13) 0.47963(9) 0.0425(7) Uani 1 1 d .
N18 N 0.41029(17) 0.26960(13) 0.43500(9) 0.0417(7) Uani 1 1 d .
N19 N 0.51149(16) 0.39305(12) 0.42839(9) 0.0404(7) Uani 1 1 d .
N20 N 0.41313(17) 0.35388(12) 0.38423(10) 0.0434(7) Uani 1 1 d .
N21 N 0.35026(17) 0.21143(13) 0.37209(9) 0.0443(7) Uani 1 1 d .
N22 N 0.33981(17) 0.15341(12) 0.31306(9) 0.0424(7) Uani 1 1 d .
N23 N 0.34757(17) 0.29660(13) 0.32269(10) 0.0440(7) Uani 1 1 d .
N24 N 0.32670(17) 0.23843(12) 0.26308(9) 0.0426(7) Uani 1 1 d .
N25 N 0.37410(17) 0.09354(12) 0.25216(9) 0.0429(7) Uani 1 1 d .
N26 N 0.45357(16) 0.05374(12) 0.20964(9) 0.0386(7) Uani 1 1 d .
N27 N 0.36187(17) 0.17893(12) 0.20316(10) 0.0426(7) Uani 1 1 d .
N28 N 0.43382(16) 0.13601(12) 0.15738(10) 0.0415(7) Uani 1 1 d .
N29 N 0.57756(17) 0.03318(13) 0.18624(9) 0.0426(7) Uani 1 1 d .
N30 N 0.70256(16) 0.03340(13) 0.18459(10) 0.0438(7) Uani 1 1 d .
N31 N 0.55888(16) 0.11616(12) 0.13496(9) 0.0401(7) Uani 1 1 d .
N32 N 0.68570(16) 0.12388(13) 0.14162(9) 0.0402(7) Uani 1 1 d .
O1 O 0.86895(15) 0.01855(11) 0.28045(8) 0.0482(6) Uani 1 1 d .
O2 O 0.96528(17) 0.11093(11) 0.38243(8) 0.0565(7) Uani 1 1 d .
O3 O 0.89139(14) 0.20108(11) 0.47477(8) 0.0507(6) Uani 1 1 d .
O4 O 0.70097(15) 0.23936(12) 0.51435(9) 0.0533(7) Uani 1 1 d .
O5 O 0.48971(14) 0.20743(12) 0.48028(8) 0.0512(6) Uani 1 1 d .
O6 O 0.39574(15) 0.11618(11) 0.38072(9) 0.0526(7) Uani 1 1 d .
O7 O 0.46527(15) 0.02796(12) 0.28403(9) 0.0554(7) Uani 1 1 d .
O8 O 0.65735(15) -0.01040(11) 0.24446(9) 0.0530(7) Uani 1 1 d .
O9 O 0.81947(17) 0.25184(13) 0.17554(9) 0.0632(8) Uani 1 1 d .
O10 O 0.93101(18) 0.34234(13) 0.27513(10) 0.0692(8) Uani 1 1 d .
O11 O 0.88776(16) 0.43229(11) 0.37553(9) 0.0569(7) Uani 1 1 d .
O12 O 0.70473(16) 0.47030(12) 0.40792(9) 0.0554(7) Uani 1 1 d .
O13 O 0.49882(15) 0.41359(11) 0.35341(8) 0.0512(6) Uani 1 1 d .
O14 O 0.37930(16) 0.33106(12) 0.25573(9) 0.0590(7) Uani 1 1 d .
O15 O 0.42356(15) 0.23759(11) 0.15629(9) 0.0537(7) Uani 1 1 d .
O16 O 0.61196(15) 0.20790(12) 0.12519(9) 0.0533(7) Uani 1 1 d .

loop_
_atom_site_aniso_label
_atom_site_aniso_U_11
_atom_site_aniso_U_22
_atom_site_aniso_U_33
_atom_site_aniso_U_23
_atom_site_aniso_U_13
_atom_site_aniso_U_12
Cl1 0.0635(6) 0.0685(6) 0.0375(5) -0.0017(5) 0.0053(5) -0.0099(5)
Cl2 0.0421(6) 0.0618(6) 0.0934(8) -0.0340(6) 0.0178(5) -0.0042(5)
Cl3 0.0554(6) 0.0551(6) 0.0766(7) -0.0151(5) 0.0108(5) -0.0124(5)
Cl4 0.1020(9) 0.0602(7) 0.0466(6) 0.0079(5) -0.0076(6) 0.0190(6)
Cl5 0.0392(5) 0.1182(9) 0.0325(5) -0.0052(5) 0.0048(4) 0.0009(6)
Cl6 0.0572(6) 0.0903(8) 0.0343(5) 0.0005(5) 0.0094(4) 0.0169(6)
Cl7 0.0813(8) 0.0906(8) 0.0552(7) -0.0039(6) 0.0003(6) 0.0359(7)
Cl8 0.0941(9) 0.1259(11) 0.0410(6) 0.0057(6) 0.0094(6) -0.0385(8)
Zn1 0.0487(3) 0.0427(2) 0.0412(2) -0.00293(19) 0.0071(2) 0.0008(2)
Zn2 0.0484(3) 0.0834(4) 0.0309(2) 0.0016(2) 0.0059(2) 0.0055(2)
C1 0.039(2) 0.048(2) 0.037(2) -0.0071(18) 0.0061(16) 0.0111(18)
C2 0.0331(19) 0.065(2) 0.0338(19) 0.0014(18) 0.0061(15) 0.0085(18)
C3 0.037(2) 0.067(3) 0.0291(18) 0.0025(17) 0.0082(15) 0.0003(18)
C4 0.049(2) 0.059(3) 0.038(2) 0.0107(19) 0.0113(18) -0.003(2)
C5 0.040(2) 0.055(2) 0.035(2) -0.0031(17) 0.0032(16) 0.0050(18)
C6 0.057(3) 0.063(3) 0.037(2) 0.0121(18) 0.0042(18) -0.012(2)
C7 0.044(2) 0.055(2) 0.037(2) 0.0054(19) 0.0051(17) 0.0088(19)
C8 0.040(2) 0.052(2) 0.036(2) 0.0049(17) 0.0101(16) 0.0013(17)
C9 0.047(2) 0.047(2) 0.0328(19) -0.0023(16) 0.0106(16) -0.0046(17)
C10 0.053(2) 0.055(3) 0.050(2) 0.014(2) 0.021(2) -0.001(2)
C11 0.058(2) 0.055(2) 0.0287(19) 0.0002(17) 0.0019(17) 0.0047(19)
C12 0.076(3) 0.044(2) 0.056(2) 0.0056(19) 0.034(2) -0.005(2)
C13 0.040(2) 0.044(2) 0.0290(18) 0.0054(16) -0.0071(15) 0.0023(17)
C14 0.042(2) 0.044(2) 0.045(2) -0.0036(17) 0.0130(17) -0.0015(17)
C15 0.037(2) 0.048(2) 0.0379(19) -0.0039(17) 0.0073(16) -0.0025(17)
C16 0.058(3) 0.034(2) 0.056(3) -0.0031(19) 0.018(2) -0.0078(19)
C17 0.042(2) 0.061(2) 0.0304(19) 0.0119(17) 0.0050(16) 0.0035(18)
C18 0.053(2) 0.039(2) 0.051(2) -0.0031(17) 0.0144(19) -0.0012(18)
C19 0.047(2) 0.046(2) 0.0222(17) 0.0040(15) 0.0047(15) 0.0030(18)
C20 0.0351(19) 0.047(2) 0.0374(19) -0.0053(16) 0.0068(16) -0.0055(16)
C21 0.0367(19) 0.045(2) 0.0297(18) -0.0016(15) 0.0073(15) 0.0029(16)
C22 0.053(2) 0.0359(19) 0.039(2) -0.0038(17) 0.0043(18) -0.0065(17)
C23 0.041(2) 0.054(2) 0.0293(18) 0.0044(16) 0.0019(15) -0.0056(17)
C24 0.043(2) 0.040(2) 0.043(2) -0.0015(16) -0.0015(17) 0.0042(17)
C25 0.045(2) 0.045(2) 0.037(2) 0.0020(17) 0.0146(17) -0.0007(18)
C26 0.0335(19) 0.047(2) 0.0371(19) -0.0089(16) 0.0080(15) 0.0045(16)
C27 0.0336(19) 0.047(2) 0.043(2) -0.0126(17) 0.0042(16) 0.0040(16)
C28 0.049(2) 0.0264(18) 0.041(2) -0.0035(16) 0.0002(17) 0.0096(16)
C29 0.046(2) 0.043(2) 0.041(2) -0.0029(17) 0.0081(17) -0.0043(17)
C30 0.052(2) 0.038(2) 0.053(2) -0.0044(17) -0.0093(19) 0.0118(18)
C31 0.038(2) 0.043(2) 0.049(2) -0.0023(19) 0.0071(17) -0.0055(17)
C32 0.035(2) 0.050(2) 0.041(2) -0.0105(17) 0.0009(16) 0.0053(17)
C33 0.036(2) 0.040(2) 0.046(2) -0.0108(17) 0.0023(16) 0.0013(16)
C34 0.039(2) 0.044(2) 0.056(3) -0.005(2) -0.0017(18) 0.0073(18)
C35 0.054(2) 0.041(2) 0.042(2) -0.0019(16) 0.0126(18) -0.0013(17)
C36 0.053(2) 0.042(2) 0.042(2) -0.0026(17) -0.0006(18) 0.0068(18)
C37 0.041(2) 0.0328(19) 0.043(2) -0.0039(17) -0.0020(17) -0.0065(16)
C38 0.0363(19) 0.039(2) 0.041(2) -0.0084(16) 0.0029(16) -0.0003(16)
C39 0.0296(18) 0.0400(19) 0.0391(19) -0.0062(16) 0.0017(15) -0.0057(15)
C40 0.037(2) 0.041(2) 0.051(2) 0.0025(18) -0.0044(17) 0.0026(17)
C41 0.044(2) 0.0298(18) 0.058(2) -0.0026(16) 0.0079(18) -0.0015(16)
C42 0.039(2) 0.050(2) 0.0356(19) 0.0008(16) -0.0020(16) 0.0011(17)
C43 0.050(2) 0.036(2) 0.043(2) -0.0079(17) 0.0063(18) -0.0015(17)
C44 0.0364(19) 0.047(2) 0.0338(19) -0.0052(16) 0.0000(15) 0.0060(16)
C45 0.039(2) 0.064(3) 0.037(2) -0.0037(18) 0.0008(16) 0.0105(19)
C46 0.052(2) 0.059(3) 0.0271(19) 0.0030(17) 0.0000(17) -0.006(2)
C47 0.042(2) 0.051(2) 0.052(2) -0.0002(19) -0.0061(18) 0.0090(18)
C48 0.044(2) 0.081(3) 0.035(2) 0.016(2) 0.0020(17) 0.001(2)
N1 0.0373(17) 0.0453(17) 0.0410(17) 0.0032(14) -0.0006(14) 0.0015(14)
N2 0.0372(17) 0.0502(18) 0.0367(17) 0.0004(14) 0.0028(13) -0.0021(14)
N3 0.0339(17) 0.066(2) 0.0417(18) 0.0146(16) -0.0051(14) -0.0050(16)
N4 0.0439(19) 0.058(2) 0.0407(18) 0.0142(15) -0.0005(15) -0.0030(16)
N5 0.0534(19) 0.0472(18) 0.0296(16) -0.0044(13) 0.0039(14) -0.0040(15)
N6 0.060(2) 0.0491(19) 0.0310(16) -0.0003(14) 0.0106(14) 0.0040(16)
N7 0.057(2) 0.057(2) 0.0337(17) 0.0039(15) 0.0077(15) -0.0040(16)
N8 0.058(2) 0.0478(19) 0.0415(19) 0.0011(15) 0.0162(16) 0.0013(16)
N9 0.0489(18) 0.0446(17) 0.0368(16) 0.0019(13) 0.0098(14) 0.0069(14)
N10 0.0375(16) 0.0473(18) 0.0381(16) 0.0042(14) 0.0109(13) 0.0064(14)
N11 0.067(2) 0.0437(18) 0.051(2) 0.0059(15) 0.0272(17) 0.0058(16)
N12 0.0504(19) 0.0380(16) 0.0428(17) 0.0024(14) 0.0145(15) 0.0007(14)
N13 0.0329(16) 0.0501(18) 0.0371(16) 0.0032(13) 0.0099(13) 0.0018(14)
N14 0.0368(17) 0.0481(18) 0.0305(15) 0.0031(13) 0.0025(12) -0.0022(14)
N15 0.0379(17) 0.0456(17) 0.0418(17) 0.0041(14) 0.0084(14) -0.0032(14)
N16 0.0388(17) 0.0409(16) 0.0405(17) 0.0058(13) 0.0035(13) -0.0033(14)
N17 0.0382(17) 0.0510(19) 0.0377(17) -0.0020(14) 0.0027(13) -0.0104(15)
N18 0.0418(17) 0.0453(18) 0.0362(16) -0.0026(14) -0.0009(14) -0.0027(14)
N19 0.0394(17) 0.0406(16) 0.0401(17) -0.0028(14) 0.0015(14) 0.0000(14)
N20 0.0417(18) 0.0395(17) 0.0460(18) 0.0004(14) -0.0058(14) 0.0013(14)
N21 0.0474(18) 0.0458(18) 0.0392(17) -0.0084(14) 0.0038(14) 0.0013(15)
N22 0.0490(18) 0.0419(17) 0.0362(17) -0.0034(13) 0.0059(14) 0.0033(14)
N23 0.0473(18) 0.0424(17) 0.0405(18) -0.0113(14) -0.0011(14) 0.0044(14)
N24 0.0503(18) 0.0395(17) 0.0378(17) -0.0036(13) 0.0052(14) 0.0022(14)
N25 0.0476(18) 0.0403(17) 0.0400(17) -0.0032(13) 0.0030(14) 0.0084(14)
N26 0.0416(17) 0.0374(16) 0.0369(16) -0.0022(13) 0.0054(13) 0.0011(13)
N27 0.0470(18) 0.0363(16) 0.0445(18) -0.0028(13) 0.0058(15) 0.0037(14)
N28 0.0366(16) 0.0394(17) 0.0481(18) 0.0018(14) 0.0045(14) 0.0051(13)
N29 0.0418(18) 0.0436(17) 0.0423(18) -0.0031(14) 0.0051(14) 0.0052(14)
N30 0.0357(17) 0.0506(18) 0.0431(18) 0.0028(14) -0.0021(14) 0.0057(14)
N31 0.0385(17) 0.0404(17) 0.0406(17) 0.0021(13) 0.0023(13) 0.0051(14)
N32 0.0307(16) 0.0508(18) 0.0389(17) 0.0088(14) 0.0043(13) -0.0011(14)
O1 0.0594(17) 0.0430(14) 0.0409(14) 0.0077(12) 0.0017(12) 0.0039(12)
O2 0.088(2) 0.0458(15) 0.0363(14) 0.0046(12) 0.0112(14) -0.0052(14)
O3 0.0522(16) 0.0464(16) 0.0528(16) 0.0122(12) 0.0047(13) -0.0011(13)
O4 0.0562(17) 0.0498(17) 0.0543(16) 0.0047(13) 0.0095(13) 0.0015(13)
O5 0.0510(16) 0.0557(17) 0.0460(15) 0.0040(13) 0.0028(12) -0.0070(13)
O6 0.0566(17) 0.0492(16) 0.0498(16) 0.0022(13) -0.0007(13) 0.0070(13)
O7 0.0628(18) 0.0528(16) 0.0497(16) 0.0042(13) 0.0040(14) 0.0082(14)
O8 0.0638(18) 0.0491(15) 0.0440(16) 0.0098(13) -0.0002(13) 0.0004(13)
O9 0.071(2) 0.0621(19) 0.0551(18) 0.0196(14) 0.0019(15) 0.0094(16)
O10 0.076(2) 0.0652(19) 0.068(2) 0.0212(16) 0.0140(16) 0.0130(16)
O11 0.082(2) 0.0401(15) 0.0511(16) 0.0103(13) 0.0169(15) 0.0088(14)
O12 0.0653(18) 0.0543(16) 0.0472(16) 0.0123(13) 0.0089(13) -0.0062(14)
O13 0.0675(18) 0.0420(14) 0.0430(15) 0.0024(12) 0.0034(13) -0.0001(13)
O14 0.0680(19) 0.0509(17) 0.0570(17) 0.0012(14) 0.0040(15) -0.0062(14)
O15 0.0614(18) 0.0427(15) 0.0574(17) 0.0033(13) 0.0093(14) -0.0048(13)
O16 0.0540(17) 0.0506(17) 0.0541(16) 0.0118(13) 0.0027(13) 0.0013(13)

loop_
_atom_type_symbol
_atom_type_description
_atom_type_scat_dispersion_real
_atom_type_scat_dispersion_imag
_atom_type_scat_source
C C 0.0033 0.0016 'International Tables Vol C Tables 4.2.6.8 and 6.1.1.4'
H H 0.0000 0.0000 'International Tables Vol C Tables 4.2.6.8 and 6.1.1.4'
N N 0.0061 0.0033 'International Tables Vol C Tables 4.2.6.8 and 6.1.1.4'
O O 0.0106 0.0060 'International Tables Vol C Tables 4.2.6.8 and 6.1.1.4'
Cl Cl 0.1484 0.1585 'International Tables Vol C Tables 4.2.6.8 and 6.1.1.4'
Zn Zn 0.2839 1.4301 'International Tables Vol C Tables 4.2.6.8 and 6.1.1.4'

loop_
_geom_angle_atom_site_label_1
_geom_angle_atom_site_label_2
_geom_angle_atom_site_label_3
_geom_angle
Cl1 Zn1 Cl4 110.50(5)
Cl1 Zn1 Cl2 107.77(4)
Cl4 Zn1 Cl2 109.20(5)
Cl1 Zn1 Cl3 113.62(4)
Cl4 Zn1 Cl3 108.61(5)
Cl2 Zn1 Cl3 107.01(4)
Cl6 Zn2 Cl8 113.97(5)
Cl6 Zn2 Cl5 109.38(4)
Cl8 Zn2 Cl5 108.89(4)
Cl6 Zn2 Cl7 110.01(5)
Cl8 Zn2 Cl7 106.05(6)
Cl5 Zn2 Cl7 108.36(5)
O1 C1 N2 126.6(3)
O1 C1 N1 124.8(3)
N2 C1 N1 108.6(3)
N3 C2 N1 114.6(3)
N3 C2 C3 102.5(3)
N1 C2 C3 103.3(3)
N3 C2 H2 111.9
N1 C2 H2 111.9
C3 C2 H2 111.9
N4 C3 N2 115.2(3)
N4 C3 C2 103.9(3)
N2 C3 C2 103.3(3)
N4 C3 H3 111.3
N2 C3 H3 111.3
C2 C3 H3 111.3
O9 C4 N4 126.9(4)
O9 C4 N3 125.9(4)
N4 C4 N3 107.3(3)
N2 C5 N5 113.5(3)
N2 C5 H5A 108.9
N5 C5 H5A 108.9
N2 C5 H5B 108.9
N5 C5 H5B 108.9
H5A C5 H5B 107.7
N4 C6 N7 113.1(3)
N4 C6 H6A 109.0
N7 C6 H6A 109.0
N4 C6 H6B 109.0
N7 C6 H6B 109.0
H6A C6 H6B 107.8
O2 C7 N6 126.4(3)
O2 C7 N5 125.9(4)
N6 C7 N5 107.7(3)
N5 C8 N7 114.2(3)
N5 C8 C9 103.8(3)
N7 C8 C9 103.2(3)
N5 C8 H8 111.7
N7 C8 H8 111.7
C9 C8 H8 111.7
N6 C9 N8 114.1(3)
N6 C9 C8 102.9(3)
N8 C9 C8 103.0(3)
N6 C9 H9 112.0
N8 C9 H9 112.0
C8 C9 H9 112.0
O10 C10 N7 126.6(4)
O10 C10 N8 125.3(4)
N7 C10 N8 108.2(3)
N6 C11 N9 112.1(3)
N6 C11 H11A 109.2
N9 C11 H11A 109.2
N6 C11 H11B 109.2
N9 C11 H11B 109.2
H11A C11 H11B 107.9
N8 C12 N11 113.1(3)
N8 C12 H12A 109.0
N11 C12 H12A 109.0
N8 C12 H12B 109.0
N11 C12 H12B 109.0
H12A C12 H12B 107.8
O3 C13 N10 126.0(3)
O3 C13 N9 125.8(3)
N10 C13 N9 108.1(3)
N11 C14 N9 115.3(3)
N11 C14 C15 103.5(3)
N9 C14 C15 103.3(3)
N11 C14 H14 111.4
N9 C14 H14 111.4
C15 C14 H14 111.4
N12 C15 N10 114.1(3)
N12 C15 C14 102.9(3)
N10 C15 C14 102.5(3)
N12 C15 H15 112.2
N10 C15 H15 112.2
C14 C15 H15 112.2
O11 C16 N12 125.7(4)
O11 C16 N11 127.3(3)
N12 C16 N11 107.0(3)
N10 C17 N13 112.3(3)
N10 C17 H17A 109.2
N13 C17 H17A 109.2
N10 C17 H17B 109.2
N13 C17 H17B 109.2
H17A C17 H17B 107.9
N15 C18 N12 114.4(3)
N15 C18 H18A 108.7
N12 C18 H18A 108.7
N15 C18 H18B 108.7
N12 C18 H18B 108.7
H18A C18 H18B 107.6
O4 C19 N14 125.8(3)
O4 C19 N13 125.7(3)
N14 C19 N13 108.5(3)
N13 C20 N15 114.8(3)
N13 C20 C21 103.5(3)
N15 C20 C21 103.1(3)
N13 C20 H20 111.6
N15 C20 H20 111.6
C21 C20 H20 111.6
N16 C21 N14 114.6(3)
N16 C21 C20 103.3(3)
N14 C21 C20 103.2(3)
N16 C21 H21 111.7
N14 C21 H21 111.7
C20 C21 H21 111.7
O12 C22 N15 126.0(3)
O12 C22 N16 125.7(4)
N15 C22 N16 108.2(3)
N14 C23 N17 114.3(3)
N14 C23 H23A 108.7
N17 C23 H23A 108.7
N14 C23 H23B 108.7
N17 C23 H23B 108.7
H23A C23 H23B 107.6
N19 C24 N16 113.9(3)
N19 C24 H24A 108.8
N16 C24 H24A 108.8
N19 C24 H24B 108.8
N16 C24 H24B 108.8
H24A C24 H24B 107.7
O5 C25 N17 125.9(4)
O5 C25 N18 124.5(3)
N17 C25 N18 109.5(3)
N17 C26 N19 115.3(3)
N17 C26 C27 102.7(3)
N19 C26 C27 104.3(3)
N17 C26 H26 111.3
N19 C26 H26 111.3
C27 C26 H26 111.3
N18 C27 N20 114.9(3)
N18 C27 C26 103.6(3)
N20 C27 C26 102.0(3)
N18 C27 H27 111.9
N20 C27 H27 111.9
C26 C27 H27 111.9
O13 C28 N19 125.0(3)
O13 C28 N20 125.5(3)
N19 C28 N20 109.5(3)
N18 C29 N21 114.1(3)
N18 C29 H29A 108.7
N21 C29 H29A 108.7
N18 C29 H29B 108.7
N21 C29 H29B 108.7
H29A C29 H29B 107.6
N20 C30 N23 112.4(3)
N20 C30 H30A 109.1
N23 C30 H30A 109.1
N20 C30 H30B 109.1
N23 C30 H30B 109.1
H30A C30 H30B 107.9
O6 C31 N21 125.3(4)
O6 C31 N22 125.7(3)
N21 C31 N22 109.0(3)
N21 C32 N23 114.0(3)
N21 C32 C33 102.7(3)
N23 C32 C33 103.2(3)
N21 C32 H32 112.1
N23 C32 H32 112.1
C33 C32 H32 112.1
N22 C33 N24 114.0(3)
N22 C33 C32 103.3(3)
N24 C33 C32 103.5(3)
N22 C33 H33 111.8
N24 C33 H33 111.8
C32 C33 H33 111.8
O14 C34 N23 126.3(4)
O14 C34 N24 124.8(4)
N23 C34 N24 108.9(3)
N22 C35 N25 114.0(3)
N22 C35 H35A 108.7
N25 C35 H35A 108.7
N22 C35 H35B 108.7
N25 C35 H35B 108.7
H35A C35 H35B 107.6
N24 C36 N27 112.9(3)
N24 C36 H36A 109.0
N27 C36 H36A 109.0
N24 C36 H36B 109.0
N27 C36 H36B 109.0
H36A C36 H36B 107.8
O7 C37 N26 125.5(3)
O7 C37 N25 124.9(3)
N26 C37 N25 109.6(3)
N27 C38 N25 113.6(3)
N27 C38 C39 103.8(3)
N25 C38 C39 103.4(3)
N27 C38 H38 111.8
N25 C38 H38 111.8
C39 C38 H38 111.8
N26 C39 N28 114.8(3)
N26 C39 C38 102.9(3)
N28 C39 C38 102.6(3)
N26 C39 H39 111.9
N28 C39 H39 111.9
C38 C39 H39 111.9
O15 C40 N28 125.9(3)
O15 C40 N27 125.5(3)
N28 C40 N27 108.6(3)
N29 C41 N26 113.2(3)
N29 C41 H41A 108.9
N26 C41 H41A 108.9
N29 C41 H41B 108.9
N26 C41 H41B 108.9
H41A C41 H41B 107.8
N31 C42 N28 114.5(3)
N31 C42 H42A 108.6
N28 C42 H42A 108.6
N31 C42 H42B 108.6
N28 C42 H42B 108.6
H42A C42 H42B 107.6
O8 C43 N30 125.1(4)
O8 C43 N29 126.4(3)
N30 C43 N29 108.5(3)
N31 C44 N29 113.7(3)
N31 C44 C45 103.4(3)
N29 C44 C45 103.5(3)
N31 C44 H44 111.9
N29 C44 H44 111.9
C45 C44 H44 111.9
N32 C45 N30 114.7(3)
N32 C45 C44 103.5(3)
N30 C45 C44 102.6(3)
N32 C45 H45 111.8
N30 C45 H45 111.8
C44 C45 H45 111.8
O16 C46 N32 126.9(4)
O16 C46 N31 124.9(4)
N32 C46 N31 108.2(3)
N1 C47 N30 112.9(3)
N1 C47 H47A 109.0
N30 C47 H47A 109.0
N1 C47 H47B 109.0
N30 C47 H47B 109.0
H47A C47 H47B 107.8
N32 C48 N3 113.1(3)
N32 C48 H48A 109.0
N3 C48 H48A 109.0
N32 C48 H48B 109.0
N3 C48 H48B 109.0
H48A C48 H48B 107.8
C1 N1 C47 122.4(3)
C1 N1 C2 111.6(3)
C47 N1 C2 123.0(3)
C1 N2 C5 121.9(3)
C1 N2 C3 112.5(3)
C5 N2 C3 122.9(3)
C4 N3 C2 113.3(3)
C4 N3 C48 122.0(3)
C2 N3 C48 122.3(3)
C4 N4 C3 112.8(3)
C4 N4 C6 121.0(3)
C3 N4 C6 122.5(3)
C7 N5 C8 112.3(3)
C7 N5 C5 121.9(3)
C8 N5 C5 122.2(3)
C7 N6 C9 112.6(3)
C7 N6 C11 121.6(3)
C9 N6 C11 121.8(3)
C10 N7 C6 122.2(3)
C10 N7 C8 112.1(3)
C6 N7 C8 120.9(3)
C10 N8 C9 113.0(3)
C10 N8 C12 121.3(3)
C9 N8 C12 122.0(3)
C13 N9 C14 112.7(3)
C13 N9 C11 122.3(3)
C14 N9 C11 123.2(3)
C13 N10 C17 120.9(3)
C13 N10 C15 113.1(3)
C17 N10 C15 123.6(3)
C16 N11 C14 113.7(3)
C16 N11 C12 120.0(3)
C14 N11 C12 124.7(3)
C16 N12 C15 112.9(3)
C16 N12 C18 122.2(3)
C15 N12 C18 124.2(3)
C19 N13 C20 111.4(3)
C19 N13 C17 120.6(3)
C20 N13 C17 122.3(3)
C19 N14 C21 112.4(3)
C19 N14 C23 122.6(3)
C21 N14 C23 122.4(3)
C22 N15 C18 124.5(3)
C22 N15 C20 112.3(3)
C18 N15 C20 122.0(3)
C22 N16 C21 111.7(3)
C22 N16 C24 121.6(3)
C21 N16 C24 121.2(3)
C25 N17 C23 123.8(3)
C25 N17 C26 112.4(3)
C23 N17 C26 122.7(3)
C25 N18 C29 122.7(3)
C25 N18 C27 111.6(3)
C29 N18 C27 124.1(3)
C28 N19 C24 122.4(3)
C28 N19 C26 111.3(3)
C24 N19 C26 123.2(3)
C28 N20 C30 121.6(3)
C28 N20 C27 112.8(3)
C30 N20 C27 122.9(3)
C31 N21 C32 112.5(3)
C31 N21 C29 122.9(3)
C32 N21 C29 121.1(3)
C31 N22 C35 122.8(3)
C31 N22 C33 111.6(3)
C35 N22 C33 120.8(3)
C34 N23 C32 112.4(3)
C34 N23 C30 121.1(3)
C32 N23 C30 122.3(3)
C34 N24 C36 123.1(3)
C34 N24 C33 111.5(3)
C36 N24 C33 123.1(3)
C37 N25 C35 123.6(3)
C37 N25 C38 111.5(3)
C35 N25 C38 123.1(3)
C37 N26 C39 112.2(3)
C37 N26 C41 122.3(3)
C39 N26 C41 122.7(3)
C40 N27 C38 111.4(3)
C40 N27 C36 122.1(3)
C38 N27 C36 122.2(3)
C40 N28 C39 112.9(3)
C40 N28 C42 122.6(3)
C39 N28 C42 123.8(3)
C43 N29 C41 122.1(3)
C43 N29 C44 111.2(3)
C41 N29 C44 121.3(3)
C43 N30 C45 113.1(3)
C43 N30 C47 123.3(3)
C45 N30 C47 121.5(3)
C46 N31 C42 124.2(3)
C46 N31 C44 111.6(3)
C42 N31 C44 122.7(3)
C46 N32 C45 112.4(3)
C46 N32 C48 121.4(3)
C45 N32 C48 120.2(3)

loop_
_geom_bond_atom_site_label_1
_geom_bond_atom_site_label_2
_geom_bond_distance
Cl1 Zn1 2.2565(10)
Cl2 Zn1 2.2793(10)
Cl3 Zn1 2.2835(11)
Cl4 Zn1 2.2674(11)
Cl5 Zn2 2.2736(10)
Cl6 Zn2 2.2507(11)
Cl7 Zn2 2.2919(13)
Cl8 Zn2 2.2510(14)
C1 O1 1.220(4)
C1 N2 1.358(5)
C1 N1 1.381(4)
C2 N3 1.448(5)
C2 N1 1.454(4)
C2 C3 1.555(5)
C2 H2 0.9900
C3 N4 1.438(5)
C3 N2 1.451(4)
C3 H3 0.9900
C4 O9 1.205(4)
C4 N4 1.374(5)
C4 N3 1.374(5)
C5 N2 1.446(4)
C5 N5 1.448(4)
C5 H5A 0.9800
C5 H5B 0.9800
C6 N4 1.439(5)
C6 N7 1.443(5)
C6 H6A 0.9800
C6 H6B 0.9800
C7 O2 1.213(4)
C7 N6 1.364(5)
C7 N5 1.367(4)
C8 N5 1.428(4)
C8 N7 1.469(5)
C8 C9 1.545(5)
C8 H8 0.9900
C9 N6 1.431(4)
C9 N8 1.448(5)
C9 H9 0.9900
C10 O10 1.219(5)
C10 N7 1.354(5)
C10 N8 1.370(5)
C11 N6 1.451(4)
C11 N9 1.462(4)
C11 H11A 0.9800
C11 H11B 0.9800
C12 N8 1.459(5)
C12 N11 1.458(4)
C12 H12A 0.9800
C12 H12B 0.9800
C13 O3 1.209(4)
C13 N10 1.364(4)
C13 N9 1.374(4)
C14 N11 1.412(5)
C14 N9 1.450(4)
C14 C15 1.565(5)
C14 H14 0.9900
C15 N12 1.441(5)
C15 N10 1.457(4)
C15 H15 0.9900
C16 O11 1.205(4)
C16 N12 1.378(5)
C16 N11 1.380(5)
C17 N10 1.459(4)
C17 N13 1.456(4)
C17 H17A 0.9800
C17 H17B 0.9800
C18 N15 1.438(5)
C18 N12 1.447(4)
C18 H18A 0.9800
C18 H18B 0.9800
C19 O4 1.218(4)
C19 N14 1.362(4)
C19 N13 1.381(4)
C20 N13 1.432(4)
C20 N15 1.451(4)
C20 C21 1.555(5)
C20 H20 0.9900
C21 N16 1.438(4)
C21 N14 1.435(4)
C21 H21 0.9900
C22 O12 1.209(4)
C22 N15 1.363(5)
C22 N16 1.381(4)
C23 N14 1.445(4)
C23 N17 1.442(4)
C23 H23A 0.9800
C23 H23B 0.9800
C24 N19 1.438(4)
C24 N16 1.453(4)
C24 H24A 0.9800
C24 H24B 0.9800
C25 O5 1.230(4)
C25 N17 1.352(5)
C25 N18 1.366(5)
C26 N17 1.451(5)
C26 N19 1.460(4)
C26 C27 1.560(5)
C26 H26 0.9900
C27 N18 1.446(4)
C27 N20 1.455(4)
C27 H27 0.9900
C28 O13 1.228(4)
C28 N19 1.356(4)
C28 N20 1.369(5)
C29 N18 1.431(4)
C29 N21 1.468(4)
C29 H29A 0.9800
C29 H29B 0.9800
C30 N20 1.454(4)
C30 N23 1.465(4)
C30 H30A 0.9800
C30 H30B 0.9800
C31 O6 1.235(4)
C31 N21 1.346(4)
C31 N22 1.355(5)
C32 N21 1.446(5)
C32 N23 1.449(5)
C32 C33 1.545(5)
C32 H32 0.9900
C33 N22 1.445(4)
C33 N24 1.453(4)
C33 H33 0.9900
C34 O14 1.228(4)
C34 N23 1.353(5)
C34 N24 1.374(5)
C35 N22 1.439(4)
C35 N25 1.449(4)
C35 H35A 0.9800
C35 H35B 0.9800
C36 N24 1.422(4)
C36 N27 1.456(4)
C36 H36A 0.9800
C36 H36B 0.9800
C37 O7 1.238(4)
C37 N26 1.353(4)
C37 N25 1.354(4)
C38 N27 1.446(4)
C38 N25 1.445(4)
C38 C39 1.555(4)
C38 H38 0.9900
C39 N26 1.437(4)
C39 N28 1.448(4)
C39 H39 0.9900
C40 O15 1.222(4)
C40 N28 1.355(4)
C40 N27 1.377(5)
C41 N29 1.443(4)
C41 N26 1.468(4)
C41 H41A 0.9800
C41 H41B 0.9800
C42 N31 1.440(4)
C42 N28 1.451(4)
C42 H42A 0.9800
C42 H42B 0.9800
C43 O8 1.229(4)
C43 N30 1.356(4)
C43 N29 1.369(5)
C44 N31 1.445(4)
C44 N29 1.448(4)
C44 C45 1.551(5)
C44 H44 0.9900
C45 N32 1.427(5)
C45 N30 1.440(4)
C45 H45 0.9900
C46 O16 1.217(4)
C46 N32 1.368(5)
C46 N31 1.380(5)
C47 N1 1.443(5)
C47 N30 1.468(4)
C47 H47A 0.9800
C47 H47B 0.9800
C48 N32 1.458(5)
C48 N3 1.461(4)
C48 H48A 0.9800
C48 H48B 0.9800

loop_
_platon_squeeze_void_nr
_platon_squeeze_void_average_x
_platon_squeeze_void_average_y
_platon_squeeze_void_average_z
_platon_squeeze_void_volume
_platon_squeeze_void_count_electrons
_platon_squeeze_void_content
1 -0.015 0.464 -0.016 6108 1846 ' '
2 0.000 0.500 0.500 14 3 ' '
3 0.500 1.000 0.000 14 3 ' '
